data_7014998
loop_
_publ_author_name
'Zell, Thomas'
'Schaub, Thomas'
'Radacki, Krzysztof'
'Radius, Udo'

_publ_section_title
;
 Si-H Activation of hydrosilanes leading to hydrido silyl and
 bis(silyl) nickel complexes.
;
_journal_issue 9
_journal_name_full 'Dalton transactions (Cambridge, England : 2003)'
_journal_page_first 1852
_journal_page_last 1854
_journal_paper_doi 10.1039/c0dt01442g
_journal_volume 40
_journal_year 2011
_chemical_formula_moiety 'C31 H46 N4 Ni Si'
_chemical_formula_sum 'C31 H46 N4 Ni Si'
_chemical_formula_weight 561.52
_chemical_name_common (iPr2Im)1(SiMePh2)(H)Ni(ii)
_chemical_name_systematic
;
(iPr2Im)1(SiMePh2)(H)Ni(II)
;
_space_group_IT_number 14
_symmetry_cell_setting monoclinic
_symmetry_space_group_name_Hall '-P 2yn'
_symmetry_space_group_name_H-M 'P 1 21/n 1'
_atom_sites_solution_hydrogens geom
_atom_sites_solution_primary direct
_atom_sites_solution_secondary difmap
_audit_creation_method SHELXL-97
_cell_angle_alpha 90.00
_cell_angle_beta 105.117(2)
_cell_angle_gamma 90.00
_cell_formula_units_Z 4
_cell_length_a 9.8713(8)
_cell_length_b 28.291(2)
_cell_length_c 11.4697(9)
_cell_measurement_reflns_used 9663
_cell_measurement_temperature 100(2)
_cell_measurement_theta_max 26.76
_cell_measurement_theta_min 2.26
_cell_volume 3092.3(4)
_computing_cell_refinement 'Saint+ ver. 7.53A (Bruker AXS)'
_computing_data_collection 'APEX2 ver. 2008.3 (Bruker AXS)'
_computing_data_reduction 'Saint+ ver. 7.53A (Bruker AXS)'
_computing_molecular_graphics 'XP ver. 5.1 (Bruker AXS, 1998)'
_computing_publication_material 'SHELXL-97 (Sheldrick, 2008)'
_computing_structure_refinement 'SHELXL-97 (Sheldrick, 2008)'
_computing_structure_solution 'SHELXS-97 (Sheldrick, 2008)'
_diffrn_ambient_temperature 100(2)
_diffrn_measured_fraction_theta_full 1.000
_diffrn_measured_fraction_theta_max 0.992
_diffrn_measurement_device_type 'Bruker APEX-II CCD'
_diffrn_measurement_method '\f and \w scans'
_diffrn_radiation_monochromator 'multi-layer mirror'
_diffrn_radiation_source 'rotating anode'
_diffrn_radiation_type MoK\a
_diffrn_radiation_wavelength 0.71073
_diffrn_reflns_av_R_equivalents 0.0365
_diffrn_reflns_av_sigmaI/netI 0.0200
_diffrn_reflns_limit_h_max 12
_diffrn_reflns_limit_h_min -12
_diffrn_reflns_limit_k_max 35
_diffrn_reflns_limit_k_min -34
_diffrn_reflns_limit_l_max 14
_diffrn_reflns_limit_l_min -14
_diffrn_reflns_number 50036
_diffrn_reflns_theta_full 26.00
_diffrn_reflns_theta_max 26.77
_diffrn_reflns_theta_min 1.44
_exptl_absorpt_coefficient_mu 0.691
_exptl_absorpt_correction_T_max 0.7454
_exptl_absorpt_correction_T_min 0.6408
_exptl_absorpt_correction_type multi-scan
_exptl_absorpt_process_details 'Sadabs 2008/1 (Brucker 2008)'
_exptl_crystal_colour yellow
_exptl_crystal_density_diffrn 1.206
_exptl_crystal_density_method 'not measured'
_exptl_crystal_description block
_exptl_crystal_F_000 1208
_exptl_crystal_size_max 0.18
_exptl_crystal_size_mid 0.12
_exptl_crystal_size_min 0.11
_refine_diff_density_max 0.819
_refine_diff_density_min -0.268
_refine_diff_density_rms 0.047
_refine_ls_extinction_method none
_refine_ls_goodness_of_fit_ref 1.049
_refine_ls_hydrogen_treatment mixed
_refine_ls_matrix_type full
_refine_ls_number_parameters 346
_refine_ls_number_reflns 6568
_refine_ls_number_restraints 0
_refine_ls_restrained_S_all 1.049
_refine_ls_R_factor_all 0.0303
_refine_ls_R_factor_gt 0.0268
_refine_ls_shift/su_max 0.002
_refine_ls_shift/su_mean 0.000
_refine_ls_structure_factor_coef Fsqd
_refine_ls_weighting_details 'calc w=1/[\s^2^(Fo^2^)+(0.0303P)^2^+1.8693P] where P=(Fo^2^+2Fc^2^)/3'
_refine_ls_weighting_scheme calc
_refine_ls_wR_factor_gt 0.0685
_refine_ls_wR_factor_ref 0.0707
_reflns_number_gt 6006
_reflns_number_total 6568
_reflns_threshold_expression >2sigma(I)
_cod_data_source_file C0DT01442G.TXT
_cod_data_source_block compound5
_cod_depositor_comments
;
The following automatic conversions were performed:
'_symmetry_cell_setting' value 'Monoclinic' changed to 'monoclinic'
according to '/home/saulius/struct/CIF-dictionaries/cif_core.dic'
dictionary named 'cif_core.dic' version 2.4.1 from 2010-06-29.

Automatic conversion script
Id: cif_fix_enum 1555 2011-01-17 13:19:09Z saulius 
;
_cod_original_sg_symbol_H-M P2(1)/n
_cod_database_code 7014998

loop_
_symmetry_equiv_pos_as_xyz
'x, y, z'
'-x+1/2, y+1/2, -z+1/2'
'-x, -y, -z'
'x-1/2, -y-1/2, z-1/2'

loop_
_atom_site_label
_atom_site_type_symbol
_atom_site_fract_x
_atom_site_fract_y
_atom_site_fract_z
_atom_site_U_iso_or_equiv
_atom_site_adp_type
_atom_site_occupancy
_atom_site_symmetry_multiplicity
_atom_site_calc_flag
_atom_site_refinement_flags
_atom_site_disorder_assembly
_atom_site_disorder_group
Ni1 Ni 0.322151(17) 0.114973(6) 0.027523(15) 0.01251(6) Uani 1 1 d . . .
H1 H 0.4029(17) 0.0787(6) 0.1068(14) 0.019 Uiso 1 1 d . . .
Si1 Si 0.36160(4) 0.124468(12) 0.22343(3) 0.01274(8) Uani 1 1 d . . .
C1_1 C 0.28205(15) 0.17926(5) 0.27767(13) 0.0177(3) Uani 1 1 d . . .
H1A_1 H 0.3059 0.1795 0.3661 0.027 Uiso 1 1 calc R . .
H1B_1 H 0.1798 0.1786 0.2457 0.027 Uiso 1 1 calc R . .
H1C_1 H 0.3197 0.2078 0.2489 0.027 Uiso 1 1 calc R . .
C1_2 C 0.28927(14) 0.07446(5) 0.30144(12) 0.0152(3) Uani 1 1 d . . .
C2_2 C 0.36003(17) 0.03129(5) 0.32376(15) 0.0257(3) Uani 1 1 d . . .
H2_2 H 0.4454 0.0275 0.3012 0.031 Uiso 1 1 calc R . .
C3_2 C 0.30930(18) -0.00626(5) 0.37785(15) 0.0290(4) Uani 1 1 d . . .
H3_2 H 0.3609 -0.0349 0.3933 0.035 Uiso 1 1 calc R . .
C4_2 C 0.18391(17) -0.00208(5) 0.40938(14) 0.0240(3) Uani 1 1 d . . .
H4_2 H 0.1480 -0.0280 0.4447 0.029 Uiso 1 1 calc R . .
C5_2 C 0.11136(16) 0.04009(5) 0.38908(14) 0.0242(3) Uani 1 1 d . . .
H5_2 H 0.0252 0.0434 0.4107 0.029 Uiso 1 1 calc R . .
C6_2 C 0.16451(14) 0.07782(5) 0.33691(13) 0.0202(3) Uani 1 1 d . . .
H6_2 H 0.1143 0.1068 0.3250 0.024 Uiso 1 1 calc R . .
C1_3 C 0.55487(14) 0.12646(4) 0.31122(12) 0.0149(3) Uani 1 1 d . . .
C2_3 C 0.59616(16) 0.12439(5) 0.43710(13) 0.0203(3) Uani 1 1 d . . .
H2_3 H 0.5262 0.1237 0.4804 0.024 Uiso 1 1 calc R . .
C3_3 C 0.73694(17) 0.12322(5) 0.50121(14) 0.0235(3) Uani 1 1 d . . .
H3_3 H 0.7619 0.1215 0.5869 0.028 Uiso 1 1 calc R . .
C4_3 C 0.84057(16) 0.12459(5) 0.43980(15) 0.0231(3) Uani 1 1 d . . .
H4_3 H 0.9367 0.1236 0.4830 0.028 Uiso 1 1 calc R . .
C5_3 C 0.80307(15) 0.12737(5) 0.31531(14) 0.0220(3) Uani 1 1 d . . .
H5_3 H 0.8737 0.1288 0.2728 0.026 Uiso 1 1 calc R . .
C6_3 C 0.66185(15) 0.12801(5) 0.25184(13) 0.0183(3) Uani 1 1 d . . .
H6_3 H 0.6377 0.1295 0.1661 0.022 Uiso 1 1 calc R . .
C1_4 C 0.23905(14) 0.17436(5) -0.01640(12) 0.0144(3) Uani 1 1 d . . .
N2_4 N 0.10167(12) 0.18659(4) -0.03266(11) 0.0177(2) Uani 1 1 d . . .
C3_4 C 0.08004(16) 0.23433(5) -0.05684(14) 0.0248(3) Uani 1 1 d . . .
H3_4 H -0.0069 0.2507 -0.0718 0.030 Uiso 1 1 calc R . .
C4_4 C 0.20534(16) 0.25312(5) -0.05502(14) 0.0243(3) Uani 1 1 d . . .
H4_4 H 0.2244 0.2853 -0.0679 0.029 Uiso 1 1 calc R . .
N5_4 N 0.30172(12) 0.21639(4) -0.03071(11) 0.0170(2) Uani 1 1 d . . .
C6_4 C -0.00727(15) 0.15096(5) -0.03448(13) 0.0220(3) Uani 1 1 d . . .
H6_4 H 0.0379 0.1239 0.0175 0.026 Uiso 1 1 calc R . .
C7_4 C -0.06502(18) 0.13226(7) -0.16217(15) 0.0324(4) Uani 1 1 d . . .
H7A_4 H -0.1118 0.1579 -0.2148 0.049 Uiso 1 1 calc R . .
H7B_4 H -0.1326 0.1069 -0.1617 0.049 Uiso 1 1 calc R . .
H7C_4 H 0.0122 0.1198 -0.1923 0.049 Uiso 1 1 calc R . .
C8_4 C -0.12199(17) 0.17054(7) 0.01804(16) 0.0331(4) Uani 1 1 d . . .
H8A_4 H -0.0796 0.1844 0.0975 0.050 Uiso 1 1 calc R . .
H8B_4 H -0.1857 0.1450 0.0264 0.050 Uiso 1 1 calc R . .
H8C_4 H -0.1746 0.1949 -0.0359 0.050 Uiso 1 1 calc R . .
C9_4 C 0.45322(15) 0.22172(5) -0.01559(13) 0.0200(3) Uani 1 1 d . . .
H9_4 H 0.4942 0.1894 -0.0152 0.024 Uiso 1 1 calc R . .
C10_4 C 0.52320(17) 0.24501(6) 0.10451(15) 0.0296(4) Uani 1 1 d . . .
H10A_4 H 0.4833 0.2766 0.1074 0.044 Uiso 1 1 calc R . .
H10B_4 H 0.6243 0.2477 0.1129 0.044 Uiso 1 1 calc R . .
H10C_4 H 0.5072 0.2257 0.1707 0.044 Uiso 1 1 calc R . .
C11_4 C 0.48245(18) 0.24888(5) -0.12105(15) 0.0282(3) Uani 1 1 d . . .
H11A_4 H 0.4325 0.2339 -0.1971 0.042 Uiso 1 1 calc R . .
H11B_4 H 0.5835 0.2487 -0.1142 0.042 Uiso 1 1 calc R . .
H11C_4 H 0.4502 0.2816 -0.1196 0.042 Uiso 1 1 calc R . .
C1_5 C 0.30414(14) 0.07588(5) -0.11532(12) 0.0153(3) Uani 1 1 d . . .
N2_5 N 0.26834(12) 0.02925(4) -0.12609(11) 0.0173(2) Uani 1 1 d . . .
C3_5 C 0.27937(16) 0.01055(5) -0.23490(13) 0.0225(3) Uani 1 1 d . . .
H3_5 H 0.2607 -0.0211 -0.2617 0.027 Uiso 1 1 calc R . .
C4_5 C 0.32158(16) 0.04600(5) -0.29512(13) 0.0227(3) Uani 1 1 d . . .
H4_5 H 0.3390 0.0442 -0.3727 0.027 Uiso 1 1 calc R . .
N5_5 N 0.33479(12) 0.08559(4) -0.22207(10) 0.0173(2) Uani 1 1 d . . .
C6_5 C 0.22597(15) 0.00193(5) -0.03220(13) 0.0195(3) Uani 1 1 d . . .
H6_5 H 0.2031 0.0248 0.0263 0.023 Uiso 1 1 calc R . .
C7_5 C 0.34535(17) -0.02923(6) 0.03646(15) 0.0270(3) Uani 1 1 d . . .
H7A_5 H 0.3706 -0.0517 -0.0194 0.040 Uiso 1 1 calc R . .
H7B_5 H 0.3158 -0.0466 0.0996 0.040 Uiso 1 1 calc R . .
H7C_5 H 0.4269 -0.0095 0.0735 0.040 Uiso 1 1 calc R . .
C8_5 C 0.09406(17) -0.02668(6) -0.08816(15) 0.0277(3) Uani 1 1 d . . .
H8A_5 H 0.0213 -0.0057 -0.1355 0.042 Uiso 1 1 calc R . .
H8B_5 H 0.0602 -0.0416 -0.0240 0.042 Uiso 1 1 calc R . .
H8C_5 H 0.1159 -0.0512 -0.1409 0.042 Uiso 1 1 calc R . .
C9_5 C 0.37664(15) 0.13243(5) -0.25430(13) 0.0185(3) Uani 1 1 d . . .
H9_5 H 0.3602 0.1554 -0.1931 0.022 Uiso 1 1 calc R . .
C10_5 C 0.53270(16) 0.13326(6) -0.24766(14) 0.0253(3) Uani 1 1 d . . .
H10A_5 H 0.5868 0.1268 -0.1646 0.038 Uiso 1 1 calc R . .
H10B_5 H 0.5583 0.1645 -0.2724 0.038 Uiso 1 1 calc R . .
H10C_5 H 0.5534 0.1091 -0.3017 0.038 Uiso 1 1 calc R . .
C11_5 C 0.28618(18) 0.14772(6) -0.37726(14) 0.0284(3) Uani 1 1 d . . .
H11A_5 H 0.3011 0.1260 -0.4394 0.043 Uiso 1 1 calc R . .
H11B_5 H 0.3121 0.1799 -0.3949 0.043 Uiso 1 1 calc R . .
H11C_5 H 0.1871 0.1471 -0.3766 0.043 Uiso 1 1 calc R . .

loop_
_atom_site_aniso_label
_atom_site_aniso_U_11
_atom_site_aniso_U_22
_atom_site_aniso_U_33
_atom_site_aniso_U_23
_atom_site_aniso_U_13
_atom_site_aniso_U_12
Ni1 0.01471(9) 0.01166(9) 0.01155(9) -0.00064(6) 0.00412(7) 0.00009(6)
Si1 0.01353(17) 0.01259(17) 0.01237(17) -0.00036(13) 0.00382(14) 0.00110(13)
C1_1 0.0203(7) 0.0164(6) 0.0172(7) -0.0016(5) 0.0061(5) 0.0023(5)
C1_2 0.0170(6) 0.0160(6) 0.0127(6) -0.0017(5) 0.0039(5) -0.0012(5)
C2_2 0.0276(8) 0.0210(7) 0.0347(9) 0.0045(6) 0.0192(7) 0.0054(6)
C3_2 0.0381(9) 0.0174(7) 0.0372(9) 0.0061(6) 0.0203(8) 0.0068(6)
C4_2 0.0315(8) 0.0203(7) 0.0228(7) 0.0016(6) 0.0116(6) -0.0056(6)
C5_2 0.0194(7) 0.0271(8) 0.0289(8) 0.0004(6) 0.0111(6) -0.0031(6)
C6_2 0.0156(7) 0.0199(7) 0.0248(7) 0.0007(6) 0.0047(6) 0.0014(5)
C1_3 0.0159(6) 0.0116(6) 0.0170(7) 0.0000(5) 0.0039(5) 0.0003(5)
C2_3 0.0197(7) 0.0215(7) 0.0192(7) 0.0017(6) 0.0042(6) -0.0020(5)
C3_3 0.0255(8) 0.0212(7) 0.0192(7) 0.0030(6) -0.0021(6) -0.0021(6)
C4_3 0.0171(7) 0.0151(6) 0.0325(8) -0.0009(6) -0.0021(6) 0.0008(5)
C5_3 0.0155(7) 0.0198(7) 0.0318(8) -0.0038(6) 0.0080(6) 0.0009(5)
C6_3 0.0185(7) 0.0170(6) 0.0195(7) -0.0021(5) 0.0052(6) 0.0008(5)
C1_4 0.0163(6) 0.0162(6) 0.0105(6) 0.0004(5) 0.0033(5) -0.0010(5)
N2_4 0.0159(6) 0.0187(6) 0.0178(6) 0.0037(5) 0.0030(5) 0.0009(5)
C3_4 0.0231(8) 0.0219(7) 0.0287(8) 0.0074(6) 0.0058(6) 0.0080(6)
C4_4 0.0279(8) 0.0156(7) 0.0291(8) 0.0061(6) 0.0070(6) 0.0050(6)
N5_4 0.0183(6) 0.0138(5) 0.0187(6) 0.0018(4) 0.0047(5) -0.0001(4)
C6_4 0.0157(7) 0.0268(7) 0.0224(7) 0.0048(6) 0.0033(6) -0.0023(6)
C7_4 0.0264(8) 0.0408(10) 0.0286(9) -0.0050(7) 0.0046(7) -0.0094(7)
C8_4 0.0224(8) 0.0459(10) 0.0333(9) 0.0027(8) 0.0114(7) -0.0033(7)
C9_4 0.0192(7) 0.0153(6) 0.0267(8) 0.0008(6) 0.0081(6) -0.0027(5)
C10_4 0.0249(8) 0.0299(8) 0.0334(9) -0.0053(7) 0.0064(7) -0.0097(7)
C11_4 0.0334(9) 0.0217(7) 0.0348(9) 0.0042(7) 0.0180(7) -0.0018(6)
C1_5 0.0131(6) 0.0167(6) 0.0155(6) 0.0000(5) 0.0027(5) 0.0016(5)
N2_5 0.0190(6) 0.0161(5) 0.0174(6) -0.0030(4) 0.0057(5) -0.0011(4)
C3_5 0.0258(8) 0.0209(7) 0.0213(7) -0.0081(6) 0.0071(6) -0.0012(6)
C4_5 0.0271(8) 0.0245(7) 0.0172(7) -0.0066(6) 0.0070(6) 0.0004(6)
N5_5 0.0196(6) 0.0176(6) 0.0153(6) -0.0020(5) 0.0054(5) 0.0005(5)
C6_5 0.0217(7) 0.0165(6) 0.0219(7) -0.0016(5) 0.0085(6) -0.0026(5)
C7_5 0.0287(8) 0.0225(7) 0.0306(9) 0.0037(6) 0.0094(7) 0.0021(6)
C8_5 0.0274(8) 0.0257(8) 0.0317(9) -0.0068(7) 0.0108(7) -0.0075(6)
C9_5 0.0228(7) 0.0187(7) 0.0152(7) 0.0007(5) 0.0070(5) 0.0010(5)
C10_5 0.0239(8) 0.0261(8) 0.0271(8) 0.0031(6) 0.0088(6) -0.0002(6)
C11_5 0.0321(9) 0.0296(8) 0.0215(8) 0.0056(6) 0.0033(6) 0.0047(7)

loop_
_atom_type_symbol
_atom_type_description
_atom_type_scat_dispersion_real
_atom_type_scat_dispersion_imag
_atom_type_scat_source
C C 0.0033 0.0016 'International Tables Vol C Tables 4.2.6.8 and 6.1.1.4'
H H 0.0000 0.0000 'International Tables Vol C Tables 4.2.6.8 and 6.1.1.4'
N N 0.0061 0.0033 'International Tables Vol C Tables 4.2.6.8 and 6.1.1.4'
Si Si 0.0817 0.0704 'International Tables Vol C Tables 4.2.6.8 and 6.1.1.4'
Ni Ni 0.3393 1.1124 'International Tables Vol C Tables 4.2.6.8 and 6.1.1.4'

loop_
_geom_angle_atom_site_label_1
_geom_angle_atom_site_label_2
_geom_angle_atom_site_label_3
_geom_angle
_geom_angle_site_symmetry_1
_geom_angle_site_symmetry_3
_geom_angle_publ_flag
C1_4 Ni1 C1_5 110.16(6) . . ?
C1_4 Ni1 Si1 96.52(4) . . ?
C1_5 Ni1 Si1 152.18(4) . . ?
C1_4 Ni1 H1 157.4(6) . . ?
C1_5 Ni1 H1 92.3(6) . . ?
Si1 Ni1 H1 61.7(6) . . ?
C1_2 Si1 C1_3 102.64(6) . . ?
C1_2 Si1 C1_1 102.28(6) . . ?
C1_3 Si1 C1_1 104.04(6) . . ?
C1_2 Si1 Ni1 113.63(4) . . ?
C1_3 Si1 Ni1 115.41(4) . . ?
C1_1 Si1 Ni1 116.99(5) . . ?
C1_2 Si1 H1 90.0(5) . . ?
C1_3 Si1 H1 91.3(5) . . ?
C1_1 Si1 H1 157.5(5) . . ?
Ni1 Si1 H1 40.6(5) . . ?
Si1 C1_1 H1A_1 109.5 . . ?
Si1 C1_1 H1B_1 109.5 . . ?
H1A_1 C1_1 H1B_1 109.5 . . ?
Si1 C1_1 H1C_1 109.5 . . ?
H1A_1 C1_1 H1C_1 109.5 . . ?
H1B_1 C1_1 H1C_1 109.5 . . ?
C2_2 C1_2 C6_2 116.28(13) . . ?
C2_2 C1_2 Si1 120.23(10) . . ?
C6_2 C1_2 Si1 123.48(10) . . ?
C3_2 C2_2 C1_2 121.97(14) . . ?
C3_2 C2_2 H2_2 119.0 . . ?
C1_2 C2_2 H2_2 119.0 . . ?
C4_2 C3_2 C2_2 120.23(14) . . ?
C4_2 C3_2 H3_2 119.9 . . ?
C2_2 C3_2 H3_2 119.9 . . ?
C5_2 C4_2 C3_2 119.39(14) . . ?
C5_2 C4_2 H4_2 120.3 . . ?
C3_2 C4_2 H4_2 120.3 . . ?
C4_2 C5_2 C6_2 119.90(14) . . ?
C4_2 C5_2 H5_2 120.0 . . ?
C6_2 C5_2 H5_2 120.0 . . ?
C5_2 C6_2 C1_2 122.19(13) . . ?
C5_2 C6_2 H6_2 118.9 . . ?
C1_2 C6_2 H6_2 118.9 . . ?
C2_3 C1_3 C6_3 116.82(13) . . ?
C2_3 C1_3 Si1 121.72(11) . . ?
C6_3 C1_3 Si1 121.40(11) . . ?
C3_3 C2_3 C1_3 121.95(14) . . ?
C3_3 C2_3 H2_3 119.0 . . ?
C1_3 C2_3 H2_3 119.0 . . ?
C4_3 C3_3 C2_3 119.88(14) . . ?
C4_3 C3_3 H3_3 120.1 . . ?
C2_3 C3_3 H3_3 120.1 . . ?
C5_3 C4_3 C3_3 119.53(14) . . ?
C5_3 C4_3 H4_3 120.2 . . ?
C3_3 C4_3 H4_3 120.2 . . ?
C4_3 C5_3 C6_3 120.17(14) . . ?
C4_3 C5_3 H5_3 119.9 . . ?
C6_3 C5_3 H5_3 119.9 . . ?
C5_3 C6_3 C1_3 121.63(14) . . ?
C5_3 C6_3 H6_3 119.2 . . ?
C1_3 C6_3 H6_3 119.2 . . ?
N2_4 C1_4 N5_4 103.14(11) . . ?
N2_4 C1_4 Ni1 127.73(10) . . ?
N5_4 C1_4 Ni1 128.96(10) . . ?
C1_4 N2_4 C3_4 111.76(12) . . ?
C1_4 N2_4 C6_4 121.69(12) . . ?
C3_4 N2_4 C6_4 126.32(12) . . ?
C4_4 C3_4 N2_4 106.87(13) . . ?
C4_4 C3_4 H3_4 126.6 . . ?
N2_4 C3_4 H3_4 126.6 . . ?
C3_4 C4_4 N5_4 106.70(13) . . ?
C3_4 C4_4 H4_4 126.6 . . ?
N5_4 C4_4 H4_4 126.6 . . ?
C1_4 N5_4 C4_4 111.52(12) . . ?
C1_4 N5_4 C9_4 123.59(11) . . ?
C4_4 N5_4 C9_4 124.82(12) . . ?
N2_4 C6_4 C8_4 111.26(13) . . ?
N2_4 C6_4 C7_4 109.95(12) . . ?
C8_4 C6_4 C7_4 112.18(13) . . ?
N2_4 C6_4 H6_4 107.8 . . ?
C8_4 C6_4 H6_4 107.8 . . ?
C7_4 C6_4 H6_4 107.8 . . ?
C6_4 C7_4 H7A_4 109.5 . . ?
C6_4 C7_4 H7B_4 109.5 . . ?
H7A_4 C7_4 H7B_4 109.5 . . ?
C6_4 C7_4 H7C_4 109.5 . . ?
H7A_4 C7_4 H7C_4 109.5 . . ?
H7B_4 C7_4 H7C_4 109.5 . . ?
C6_4 C8_4 H8A_4 109.5 . . ?
C6_4 C8_4 H8B_4 109.5 . . ?
H8A_4 C8_4 H8B_4 109.5 . . ?
C6_4 C8_4 H8C_4 109.5 . . ?
H8A_4 C8_4 H8C_4 109.5 . . ?
H8B_4 C8_4 H8C_4 109.5 . . ?
N5_4 C9_4 C10_4 111.09(12) . . ?
N5_4 C9_4 C11_4 110.87(12) . . ?
C10_4 C9_4 C11_4 111.43(12) . . ?
N5_4 C9_4 H9_4 107.8 . . ?
C10_4 C9_4 H9_4 107.8 . . ?
C11_4 C9_4 H9_4 107.8 . . ?
C9_4 C10_4 H10A_4 109.5 . . ?
C9_4 C10_4 H10B_4 109.5 . . ?
H10A_4 C10_4 H10B_4 109.5 . . ?
C9_4 C10_4 H10C_4 109.5 . . ?
H10A_4 C10_4 H10C_4 109.5 . . ?
H10B_4 C10_4 H10C_4 109.5 . . ?
C9_4 C11_4 H11A_4 109.5 . . ?
C9_4 C11_4 H11B_4 109.5 . . ?
H11A_4 C11_4 H11B_4 109.5 . . ?
C9_4 C11_4 H11C_4 109.5 . . ?
H11A_4 C11_4 H11C_4 109.5 . . ?
H11B_4 C11_4 H11C_4 109.5 . . ?
N2_5 C1_5 N5_5 103.09(11) . . ?
N2_5 C1_5 Ni1 126.22(10) . . ?
N5_5 C1_5 Ni1 130.44(10) . . ?
C1_5 N2_5 C3_5 111.82(12) . . ?
C1_5 N2_5 C6_5 123.94(11) . . ?
C3_5 N2_5 C6_5 124.23(12) . . ?
C4_5 C3_5 N2_5 106.60(13) . . ?
C4_5 C3_5 H3_5 126.7 . . ?
N2_5 C3_5 H3_5 126.7 . . ?
C3_5 C4_5 N5_5 106.59(13) . . ?
C3_5 C4_5 H4_5 126.7 . . ?
N5_5 C4_5 H4_5 126.7 . . ?
C1_5 N5_5 C4_5 111.88(12) . . ?
C1_5 N5_5 C9_5 123.52(11) . . ?
C4_5 N5_5 C9_5 124.60(12) . . ?
N2_5 C6_5 C7_5 110.75(12) . . ?
N2_5 C6_5 C8_5 110.18(12) . . ?
C7_5 C6_5 C8_5 111.86(13) . . ?
N2_5 C6_5 H6_5 108.0 . . ?
C7_5 C6_5 H6_5 108.0 . . ?
C8_5 C6_5 H6_5 108.0 . . ?
C6_5 C7_5 H7A_5 109.5 . . ?
C6_5 C7_5 H7B_5 109.5 . . ?
H7A_5 C7_5 H7B_5 109.5 . . ?
C6_5 C7_5 H7C_5 109.5 . . ?
H7A_5 C7_5 H7C_5 109.5 . . ?
H7B_5 C7_5 H7C_5 109.5 . . ?
C6_5 C8_5 H8A_5 109.5 . . ?
C6_5 C8_5 H8B_5 109.5 . . ?
H8A_5 C8_5 H8B_5 109.5 . . ?
C6_5 C8_5 H8C_5 109.5 . . ?
H8A_5 C8_5 H8C_5 109.5 . . ?
H8B_5 C8_5 H8C_5 109.5 . . ?
N5_5 C9_5 C11_5 110.80(12) . . ?
N5_5 C9_5 C10_5 110.47(12) . . ?
C11_5 C9_5 C10_5 112.55(13) . . ?
N5_5 C9_5 H9_5 107.6 . . ?
C11_5 C9_5 H9_5 107.6 . . ?
C10_5 C9_5 H9_5 107.6 . . ?
C9_5 C10_5 H10A_5 109.5 . . ?
C9_5 C10_5 H10B_5 109.5 . . ?
H10A_5 C10_5 H10B_5 109.5 . . ?
C9_5 C10_5 H10C_5 109.5 . . ?
H10A_5 C10_5 H10C_5 109.5 . . ?
H10B_5 C10_5 H10C_5 109.5 . . ?
C9_5 C11_5 H11A_5 109.5 . . ?
C9_5 C11_5 H11B_5 109.5 . . ?
H11A_5 C11_5 H11B_5 109.5 . . ?
C9_5 C11_5 H11C_5 109.5 . . ?
H11A_5 C11_5 H11C_5 109.5 . . ?
H11B_5 C11_5 H11C_5 109.5 . . ?

loop_
_geom_bond_atom_site_label_1
_geom_bond_atom_site_label_2
_geom_bond_distance
_geom_bond_site_symmetry_2
_geom_bond_publ_flag
Ni1 C1_4 1.8799(13) . ?
Ni1 C1_5 1.9460(13) . ?
Ni1 Si1 2.1946(4) . ?
Ni1 H1 1.462(16) . ?
Si1 C1_2 1.9093(14) . ?
Si1 C1_3 1.9118(14) . ?
Si1 C1_1 1.9134(14) . ?
Si1 H1 1.979(16) . ?
C1_1 H1A_1 0.9800 . ?
C1_1 H1B_1 0.9800 . ?
C1_1 H1C_1 0.9800 . ?
C1_2 C2_2 1.397(2) . ?
C1_2 C6_2 1.3973(19) . ?
C2_2 C3_2 1.388(2) . ?
C2_2 H2_2 0.9500 . ?
C3_2 C4_2 1.382(2) . ?
C3_2 H3_2 0.9500 . ?
C4_2 C5_2 1.379(2) . ?
C4_2 H4_2 0.9500 . ?
C5_2 C6_2 1.392(2) . ?
C5_2 H5_2 0.9500 . ?
C6_2 H6_2 0.9500 . ?
C1_3 C2_3 1.395(2) . ?
C1_3 C6_3 1.399(2) . ?
C2_3 C3_3 1.393(2) . ?
C2_3 H2_3 0.9500 . ?
C3_3 C4_3 1.386(2) . ?
C3_3 H3_3 0.9500 . ?
C4_3 C5_3 1.381(2) . ?
C4_3 H4_3 0.9500 . ?
C5_3 C6_3 1.394(2) . ?
C5_3 H5_3 0.9500 . ?
C6_3 H6_3 0.9500 . ?
C1_4 N2_4 1.3645(18) . ?
C1_4 N5_4 1.3698(17) . ?
N2_4 C3_4 1.3840(18) . ?
N2_4 C6_4 1.4701(18) . ?
C3_4 C4_4 1.341(2) . ?
C3_4 H3_4 0.9500 . ?
C4_4 N5_4 1.3873(18) . ?
C4_4 H4_4 0.9500 . ?
N5_4 C9_4 1.4677(18) . ?
C6_4 C8_4 1.519(2) . ?
C6_4 C7_4 1.521(2) . ?
C6_4 H6_4 1.0000 . ?
C7_4 H7A_4 0.9800 . ?
C7_4 H7B_4 0.9800 . ?
C7_4 H7C_4 0.9800 . ?
C8_4 H8A_4 0.9800 . ?
C8_4 H8B_4 0.9800 . ?
C8_4 H8C_4 0.9800 . ?
C9_4 C10_4 1.521(2) . ?
C9_4 C11_4 1.523(2) . ?
C9_4 H9_4 1.0000 . ?
C10_4 H10A_4 0.9800 . ?
C10_4 H10B_4 0.9800 . ?
C10_4 H10C_4 0.9800 . ?
C11_4 H11A_4 0.9800 . ?
C11_4 H11B_4 0.9800 . ?
C11_4 H11C_4 0.9800 . ?
C1_5 N2_5 1.3630(17) . ?
C1_5 N5_5 1.3636(18) . ?
N2_5 C3_5 1.3857(18) . ?
N2_5 C6_5 1.4721(18) . ?
C3_5 C4_5 1.344(2) . ?
C3_5 H3_5 0.9500 . ?
C4_5 N5_5 1.3843(18) . ?
C4_5 H4_5 0.9500 . ?
N5_5 C9_5 1.4640(18) . ?
C6_5 C7_5 1.517(2) . ?
C6_5 C8_5 1.525(2) . ?
C6_5 H6_5 1.0000 . ?
C7_5 H7A_5 0.9800 . ?
C7_5 H7B_5 0.9800 . ?
C7_5 H7C_5 0.9800 . ?
C8_5 H8A_5 0.9800 . ?
C8_5 H8B_5 0.9800 . ?
C8_5 H8C_5 0.9800 . ?
C9_5 C11_5 1.522(2) . ?
C9_5 C10_5 1.523(2) . ?
C9_5 H9_5 1.0000 . ?
C10_5 H10A_5 0.9800 . ?
C10_5 H10B_5 0.9800 . ?
C10_5 H10C_5 0.9800 . ?
C11_5 H11A_5 0.9800 . ?
C11_5 H11B_5 0.9800 . ?
C11_5 H11C_5 0.9800 . ?

loop_
_geom_torsion_atom_site_label_1
_geom_torsion_atom_site_label_2
_geom_torsion_atom_site_label_3
_geom_torsion_atom_site_label_4
_geom_torsion
_geom_torsion_site_symmetry_1
_geom_torsion_site_symmetry_2
_geom_torsion_site_symmetry_3
_geom_torsion_site_symmetry_4
_geom_torsion_publ_flag
C1_4 Ni1 Si1 C1_2 127.34(6) . . . . ?
C1_5 Ni1 Si1 C1_2 -36.34(10) . . . . ?
C1_4 Ni1 Si1 C1_3 -114.48(6) . . . . ?
C1_5 Ni1 Si1 C1_3 81.85(10) . . . . ?
C1_4 Ni1 Si1 C1_1 8.44(7) . . . . ?
C1_5 Ni1 Si1 C1_1 -155.24(10) . . . . ?
C1_3 Si1 C1_2 C2_2 -48.05(13) . . . . ?
C1_1 Si1 C1_2 C2_2 -155.71(12) . . . . ?
Ni1 Si1 C1_2 C2_2 77.27(12) . . . . ?
C1_3 Si1 C1_2 C6_2 133.30(12) . . . . ?
C1_1 Si1 C1_2 C6_2 25.64(13) . . . . ?
Ni1 Si1 C1_2 C6_2 -101.38(12) . . . . ?
C6_2 C1_2 C2_2 C3_2 0.2(2) . . . . ?
Si1 C1_2 C2_2 C3_2 -178.58(13) . . . . ?
C1_2 C2_2 C3_2 C4_2 1.3(3) . . . . ?
C2_2 C3_2 C4_2 C5_2 -1.5(3) . . . . ?
C3_2 C4_2 C5_2 C6_2 0.2(2) . . . . ?
C4_2 C5_2 C6_2 C1_2 1.3(2) . . . . ?
C2_2 C1_2 C6_2 C5_2 -1.4(2) . . . . ?
Si1 C1_2 C6_2 C5_2 177.26(12) . . . . ?
C1_2 Si1 C1_3 C2_3 -44.98(12) . . . . ?
C1_1 Si1 C1_3 C2_3 61.32(12) . . . . ?
Ni1 Si1 C1_3 C2_3 -169.13(10) . . . . ?
C1_2 Si1 C1_3 C6_3 132.21(11) . . . . ?
C1_1 Si1 C1_3 C6_3 -121.49(11) . . . . ?
Ni1 Si1 C1_3 C6_3 8.05(12) . . . . ?
C6_3 C1_3 C2_3 C3_3 -0.9(2) . . . . ?
Si1 C1_3 C2_3 C3_3 176.42(11) . . . . ?
C1_3 C2_3 C3_3 C4_3 0.6(2) . . . . ?
C2_3 C3_3 C4_3 C5_3 0.4(2) . . . . ?
C3_3 C4_3 C5_3 C6_3 -1.0(2) . . . . ?
C4_3 C5_3 C6_3 C1_3 0.8(2) . . . . ?
C2_3 C1_3 C6_3 C5_3 0.2(2) . . . . ?
Si1 C1_3 C6_3 C5_3 -177.13(11) . . . . ?
C1_5 Ni1 C1_4 N2_4 86.05(13) . . . . ?
Si1 Ni1 C1_4 N2_4 -85.92(12) . . . . ?
C1_5 Ni1 C1_4 N5_4 -99.51(13) . . . . ?
Si1 Ni1 C1_4 N5_4 88.52(12) . . . . ?
N5_4 C1_4 N2_4 C3_4 0.35(15) . . . . ?
Ni1 C1_4 N2_4 C3_4 175.91(11) . . . . ?
N5_4 C1_4 N2_4 C6_4 175.10(12) . . . . ?
Ni1 C1_4 N2_4 C6_4 -9.34(19) . . . . ?
C1_4 N2_4 C3_4 C4_4 -0.55(17) . . . . ?
C6_4 N2_4 C3_4 C4_4 -175.01(14) . . . . ?
N2_4 C3_4 C4_4 N5_4 0.50(17) . . . . ?
N2_4 C1_4 N5_4 C4_4 -0.02(15) . . . . ?
Ni1 C1_4 N5_4 C4_4 -175.51(11) . . . . ?
N2_4 C1_4 N5_4 C9_4 176.99(12) . . . . ?
Ni1 C1_4 N5_4 C9_4 1.5(2) . . . . ?
C3_4 C4_4 N5_4 C1_4 -0.31(17) . . . . ?
C3_4 C4_4 N5_4 C9_4 -177.28(13) . . . . ?
C1_4 N2_4 C6_4 C8_4 146.98(13) . . . . ?
C3_4 N2_4 C6_4 C8_4 -39.1(2) . . . . ?
C1_4 N2_4 C6_4 C7_4 -88.12(16) . . . . ?
C3_4 N2_4 C6_4 C7_4 85.83(18) . . . . ?
C1_4 N5_4 C9_4 C10_4 -103.48(15) . . . . ?
C4_4 N5_4 C9_4 C10_4 73.13(18) . . . . ?
C1_4 N5_4 C9_4 C11_4 132.04(14) . . . . ?
C4_4 N5_4 C9_4 C11_4 -51.35(18) . . . . ?
C1_4 Ni1 C1_5 N2_5 -136.84(11) . . . . ?
Si1 Ni1 C1_5 N2_5 25.85(18) . . . . ?
C1_4 Ni1 C1_5 N5_5 49.86(14) . . . . ?
Si1 Ni1 C1_5 N5_5 -147.45(9) . . . . ?
N5_5 C1_5 N2_5 C3_5 1.21(15) . . . . ?
Ni1 C1_5 N2_5 C3_5 -173.55(10) . . . . ?
N5_5 C1_5 N2_5 C6_5 -179.97(12) . . . . ?
Ni1 C1_5 N2_5 C6_5 5.26(19) . . . . ?
C1_5 N2_5 C3_5 C4_5 -0.62(17) . . . . ?
C6_5 N2_5 C3_5 C4_5 -179.43(13) . . . . ?
N2_5 C3_5 C4_5 N5_5 -0.26(16) . . . . ?
N2_5 C1_5 N5_5 C4_5 -1.39(15) . . . . ?
Ni1 C1_5 N5_5 C4_5 173.07(11) . . . . ?
N2_5 C1_5 N5_5 C9_5 178.67(12) . . . . ?
Ni1 C1_5 N5_5 C9_5 -6.9(2) . . . . ?
C3_5 C4_5 N5_5 C1_5 1.07(17) . . . . ?
C3_5 C4_5 N5_5 C9_5 -178.99(13) . . . . ?
C1_5 N2_5 C6_5 C7_5 -102.63(15) . . . . ?
C3_5 N2_5 C6_5 C7_5 76.04(17) . . . . ?
C1_5 N2_5 C6_5 C8_5 133.08(14) . . . . ?
C3_5 N2_5 C6_5 C8_5 -48.25(18) . . . . ?
C1_5 N5_5 C9_5 C11_5 -127.94(14) . . . . ?
C4_5 N5_5 C9_5 C11_5 52.12(18) . . . . ?
C1_5 N5_5 C9_5 C10_5 106.63(15) . . . . ?
C4_5 N5_5 C9_5 C10_5 -73.31(17) . . . . ?
